data_4117335
loop_
_publ_author_name
'J\'er\^ome Marrot'
'Marie Anne Pilette'
'Mohamed Haouas'
'S\'ebastien Floquet'
'Francis Taulelle'
'Xavier L\'opez'
'Josep M. Poblet'
'Emmanuel Cadot'

_publ_contact_author
; 
      Pr E. Cadot
      Institut Lavoisier de Versailles, ILV, UMR CNRS 8180
      Universit\'e de Versailles Saint-Quentin-en-Yvelines
      45 Avenue des Etats Unis
      78035 Versailles Cedex
      France
;
_publ_contact_author_email cadot@chimie.uvsq.fr
_publ_contact_author_fax '(33) 1 39 25 43 81'
_publ_contact_author_phone '(33) 1 39 25 43 82'
_publ_section_title
;
 Polyoxometalates Paneling through {Mo~2~O~2~S~2~} Coordination:
 Cation-Directed Conformations and Chemistry of a Supramolecular Hexameric
 Scaffold
;
_journal_name_full 'Journal of the American Chemical Society'
_journal_page_first 1724
_journal_page_last 1737
_journal_paper_doi 10.1021/ja2090383
_journal_volume 134
_journal_year 2012
_chemical_formula_sum 'As2 Cs9 H74 Li3 Mo6 O109 S6 W18'
_chemical_formula_weight 7262.74
_chemical_name_systematic
; 
 ? 
;
_space_group_IT_number 189
_symmetry_cell_setting hexagonal
_symmetry_space_group_name_Hall 'P -6 -2'
_symmetry_space_group_name_H-M 'P -6 2 m'
_atom_sites_solution_hydrogens none
_atom_sites_solution_primary direct
_atom_sites_solution_secondary difmap
_audit_creation_method SHELXL-97
_cell_angle_alpha 90.00
_cell_angle_beta 90.00
_cell_angle_gamma 120.00
_cell_formula_units_Z 2
_cell_length_a 22.818(3)
_cell_length_b 22.818(3)
_cell_length_c 21.265(4)
_cell_measurement_reflns_used 9642
_cell_measurement_temperature 296(2)
_cell_measurement_theta_max 25.42
_cell_measurement_theta_min 2.76
_cell_volume 9589(3)
_computing_cell_refinement 'Bruker SAINT'
_computing_data_collection 'Bruker APEX2'
_computing_data_reduction 'Bruker SAINT'
_computing_molecular_graphics 'Bruker SHELXTL'
_computing_publication_material 'Bruker SHELXTL'
_computing_structure_refinement 'SHELXL-97 (Sheldrick, 1997)'
_computing_structure_solution 'SHELXS-97 (Sheldrick, 1990)'
_diffrn_ambient_temperature 296(2)
_diffrn_detector_area_resol_mean 512x512
_diffrn_measured_fraction_theta_full 0.999
_diffrn_measured_fraction_theta_max 0.999
_diffrn_measurement_device_type 'Bruker APEX-II CCD'
_diffrn_measurement_method 'phi and omega scans'
_diffrn_radiation_monochromator graphite
_diffrn_radiation_source 'fine-focus sealed tube'
_diffrn_radiation_type MoK\a
_diffrn_radiation_wavelength 0.71073
_diffrn_reflns_av_R_equivalents 0.0662
_diffrn_reflns_av_sigmaI/netI 0.0270
_diffrn_reflns_limit_h_max 32
_diffrn_reflns_limit_h_min -32
_diffrn_reflns_limit_k_max 32
_diffrn_reflns_limit_k_min -32
_diffrn_reflns_limit_l_max 29
_diffrn_reflns_limit_l_min -27
_diffrn_reflns_number 169212
_diffrn_reflns_theta_full 30.02
_diffrn_reflns_theta_max 30.02
_diffrn_reflns_theta_min 0.96
_exptl_absorpt_coefficient_mu 13.284
_exptl_absorpt_correction_T_max 0.4163
_exptl_absorpt_correction_T_min 0.2251
_exptl_absorpt_correction_type multi-scan
_exptl_absorpt_process_details 'SADABS (Sheldrick, V2.10)'
_exptl_crystal_colour orange
_exptl_crystal_density_diffrn 2.516
_exptl_crystal_description parallelepiped
_exptl_crystal_F_000 6392
_exptl_crystal_size_max 0.16
_exptl_crystal_size_mid 0.12
_exptl_crystal_size_min 0.08
_refine_diff_density_max 2.657
_refine_diff_density_min -1.520
_refine_diff_density_rms 0.552
_refine_ls_abs_structure_details 'Flack H D (1983), Acta Cryst. A39, 876-881'
_refine_ls_abs_structure_Flack 0.0(4)
_refine_ls_extinction_method none
_refine_ls_goodness_of_fit_ref 1.270
_refine_ls_hydrogen_treatment none
_refine_ls_matrix_type full
_refine_ls_number_parameters 201
_refine_ls_number_reflns 9945
_refine_ls_number_restraints 0
_refine_ls_restrained_S_all 1.270
_refine_ls_R_factor_all 0.0939
_refine_ls_R_factor_gt 0.0531
_refine_ls_shift/su_max 0.001
_refine_ls_shift/su_mean 0.000
_refine_ls_structure_factor_coef Fsqd
_refine_ls_weighting_details 'calc w=1/[\s^2^(Fo^2^)+(0.0914P)^2^+154.1691P] where P=(Fo^2^+2Fc^2^)/3'
_refine_ls_weighting_scheme calc
_refine_ls_wR_factor_gt 0.1399
_refine_ls_wR_factor_ref 0.2021
_reflns_number_gt 7896
_reflns_number_total 9945
_reflns_threshold_expression >2sigma(I)
_cod_data_source_file ja2090383_si_006.cif
_cod_data_source_block CsLi_3
_cod_original_cell_volume 9588(3)
_cod_original_formula_sum 'H74 As2 Cs9 Li3 Mo6 O109 S6 W18'
_cod_database_code 4117335

loop_
_symmetry_equiv_pos_as_xyz
'x, y, z'
'-y, x-y, z'
'-x+y, -x, z'
'x, y, -z'
'-y, x-y, -z'
'-x+y, -x, -z'
'y, x, -z'
'x-y, -y, -z'
'-x, -x+y, -z'
'y, x, z'
'x-y, -y, z'
'-x, -x+y, z'

loop_
_atom_site_label
_atom_site_type_symbol
_atom_site_fract_x
_atom_site_fract_y
_atom_site_fract_z
_atom_site_U_iso_or_equiv
_atom_site_adp_type
_atom_site_occupancy
_atom_site_symmetry_multiplicity
_atom_site_calc_flag
_atom_site_refinement_flags
W1 W 0.296918(18) 0.736896(18) 0.156573(16) 0.03761(8) Uani 1 1 d .
W2 W 0.199930(16) 0.702265(17) 0.287038(17) 0.03472(8) Uani 1 1 d .
W3 W 0.360690(18) 0.832015(16) 0.287559(17) 0.03443(8) Uani 1 1 d .
Mo Mo 0.44508(4) 0.83640(4) 0.43267(4) 0.03806(19) Uani 1 1 d .
As As 0.3333 0.6667 0.30416(7) 0.0266(3) Uani 1 3 d S
S1 S 0.36350(18) 0.8323(2) 0.5000 0.0501(10) Uani 1 2 d S
S2 S 0.50816(18) 0.80974(19) 0.5000 0.0493(9) Uani 1 2 d S
O1 O 0.2863(4) 0.7597(4) 0.0816(3) 0.053(2) Uani 1 1 d .
O2 O 0.2597(5) 0.6418(4) 0.1473(3) 0.059(3) Uani 1 1 d .
O3 O 0.2150(3) 0.7207(3) 0.1953(3) 0.0417(17) Uani 1 1 d .
O4 O 0.3423(3) 0.8243(3) 0.1953(3) 0.0444(18) Uani 1 1 d .
O5 O 0.3068(3) 0.7182(3) 0.2641(3) 0.0319(14) Uani 1 1 d .
O6 O 0.1260(4) 0.7020(4) 0.2920(4) 0.055(2) Uani 1 1 d .
O7 O 0.2132(3) 0.6827(3) 0.3674(3) 0.0413(18) Uani 1 1 d .
O8 O 0.2646(3) 0.7965(3) 0.2955(3) 0.0401(16) Uani 1 1 d .
O9 O 0.1655(3) 0.6094(3) 0.2644(3) 0.0356(15) Uani 1 1 d .
O10 O 0.3689(3) 0.8075(3) 0.3661(3) 0.0410(17) Uani 1 1 d .
O11 O 0.4937(4) 0.9200(3) 0.4164(3) 0.046(2) Uani 1 1 d .
O12 O 0.3917(3) 0.9189(3) 0.2957(4) 0.049(2) Uani 1 1 d .
Cs1 Cs 0.55091(7) 1.0000 0.27733(7) 0.0689(4) Uani 1 2 d S
Cs2 Cs 0.42439(14) 0.80455(15) 0.0000 0.0707(8) Uani 0.50 2 d SP
Cs3 Cs 0.63154(15) 1.0000 0.5000 0.0586(8) Uani 0.50 4 d SP
Cs4 Cs 0.40809(17) 1.0000 0.42704(18) 0.0906(10) Uani 0.50 2 d SP
Cs5 Cs 0.3333 0.6667 0.0000 0.146(6) Uani 0.25 6 d SP
Li Li 0.390(5) 1.0000 0.292(5) 0.0906(10) Uani 0.50 2 d SP
O1W O 0.097(2) 0.5896(19) 0.1351(15) 0.146(6) Uani 0.50 1 d P
O2W O 0.2446(8) 0.8602(8) 0.4173(8) 0.055(5) Uani 0.50 1 d P
O3W O 0.2647(11) 1.0000 0.1590(12) 0.0586(8) Uani 0.50 2 d SP

loop_
_atom_site_aniso_label
_atom_site_aniso_U_11
_atom_site_aniso_U_22
_atom_site_aniso_U_33
_atom_site_aniso_U_23
_atom_site_aniso_U_13
_atom_site_aniso_U_12
W1 0.04442(13) 0.04274(13) 0.02774(13) 0.00324(11) -0.00162(12) 0.02334(11)
W2 0.03353(11) 0.03951(13) 0.03425(16) 0.00032(12) -0.00075(11) 0.02061(9)
W3 0.03968(13) 0.02914(11) 0.03394(15) 0.00132(11) -0.00046(12) 0.01680(10)
Mo 0.0406(3) 0.0366(3) 0.0346(3) -0.0032(3) -0.0016(3) 0.0176(2)
As 0.0222(3) 0.0222(3) 0.0353(6) 0.000 0.000 0.01110(16)
S1 0.0460(14) 0.0689(18) 0.0370(16) 0.000 0.000 0.0299(12)
S2 0.0574(13) 0.0657(15) 0.0404(17) 0.000 0.000 0.0424(11)
O1 0.078(4) 0.053(3) 0.031(3) 0.013(3) 0.000(3) 0.033(3)
O2 0.089(5) 0.067(4) 0.015(2) 0.009(3) 0.005(3) 0.035(3)
O3 0.046(3) 0.044(3) 0.033(3) 0.000(2) 0.003(3) 0.021(2)
O4 0.052(3) 0.045(3) 0.038(3) 0.004(2) 0.001(3) 0.026(2)
O5 0.034(2) 0.0196(18) 0.038(3) 0.001(2) -0.002(2) 0.0111(16)
O6 0.074(3) 0.072(3) 0.041(4) -0.004(3) -0.009(3) 0.052(3)
O7 0.045(3) 0.041(3) 0.031(3) 0.001(2) 0.005(3) 0.016(2)
O8 0.040(2) 0.055(2) 0.043(3) 0.007(2) -0.003(2) 0.0362(17)
O9 0.039(2) 0.027(2) 0.041(3) 0.002(2) -0.010(2) 0.0166(17)
O10 0.049(3) 0.046(3) 0.029(3) 0.002(2) 0.004(2) 0.026(2)
O11 0.040(3) 0.031(3) 0.049(4) 0.001(3) 0.002(3) 0.003(2)
O12 0.045(3) 0.040(2) 0.072(5) 0.009(3) 0.000(3) 0.0289(19)
Cs1 0.0672(6) 0.0458(5) 0.0867(8) 0.000 0.0086(6) 0.0229(3)
Cs2 0.0865(14) 0.0814(13) 0.0345(8) 0.000 0.000 0.0347(11)
Cs3 0.0571(12) 0.0483(15) 0.0676(18) 0.000 0.000 0.0242(7)
Cs4 0.0965(16) 0.0591(14) 0.104(2) 0.000 0.0215(16) 0.0296(7)
Cs5 0.179(9) 0.179(9) 0.081(7) 0.000 0.000 0.090(5)
Li 0.0965(16) 0.0591(14) 0.104(2) 0.000 0.0215(16) 0.0296(7)
O1W 0.179(9) 0.179(9) 0.081(7) 0.000 0.000 0.090(5)
O2W 0.048(7) 0.051(7) 0.053(8) 0.003(7) -0.006(7) 0.016(6)
O3W 0.0571(12) 0.0483(15) 0.0676(18) 0.000 0.000 0.0242(7)

loop_
_atom_type_symbol
_atom_type_description
_atom_type_scat_dispersion_real
_atom_type_scat_dispersion_imag
_atom_type_scat_source
O O 0.0106 0.0060 'International Tables Vol C Tables 4.2.6.8 and 6.1.1.4'
S S 0.1246 0.1234 'International Tables Vol C Tables 4.2.6.8 and 6.1.1.4'
As As 0.0499 2.0058 'International Tables Vol C Tables 4.2.6.8 and 6.1.1.4'
Mo Mo -1.6832 0.6857 'International Tables Vol C Tables 4.2.6.8 and 6.1.1.4'
W W -0.8490 6.8722 'International Tables Vol C Tables 4.2.6.8 and 6.1.1.4'
Cs Cs -0.3680 2.1192 'International Tables Vol C Tables 4.2.6.8 and 6.1.1.4'
Li Li -0.0003 0.0001 'International Tables Vol C Tables 4.2.6.8 and 6.1.1.4'
H H 0.0000 0.0000 'International Tables Vol C Tables 4.2.6.8 and 6.1.1.4'

loop_
_geom_angle_atom_site_label_1
_geom_angle_atom_site_label_2
_geom_angle_atom_site_label_3
_geom_angle
_geom_angle_site_symmetry_1
_geom_angle_site_symmetry_3
O1 W1 O3 100.8(4) . .
O1 W1 O2 101.4(3) . .
O3 W1 O2 89.3(4) . .
O1 W1 O4 99.6(3) . .
O3 W1 O4 89.1(3) . .
O2 W1 O4 158.8(3) . .
O1 W1 O2 100.6(4) . 3_565
O3 W1 O2 158.5(3) . 3_565
O2 W1 O2 84.3(6) . 3_565
O4 W1 O2 89.6(4) . 3_565
O1 W1 O5 171.2(3) . .
O3 W1 O5 73.6(3) . .
O2 W1 O5 85.5(2) . .
O4 W1 O5 73.8(3) . .
O2 W1 O5 85.4(2) 3_565 .
O1 W1 Cs5 55.7(3) . .
O3 W1 Cs5 132.08(19) . .
O2 W1 Cs5 61.1(2) . .
O4 W1 Cs5 132.0(2) . .
O2 W1 Cs5 61.1(2) 3_565 .
O5 W1 Cs5 133.15(17) . .
O1 W1 Cs2 48.8(2) . 2_665
O3 W1 Cs2 92.5(2) . 2_665
O2 W1 Cs2 53.1(2) . 2_665
O4 W1 Cs2 148.1(2) . 2_665
O2 W1 Cs2 99.9(2) 3_565 2_665
O5 W1 Cs2 136.97(13) . 2_665
Cs5 W1 Cs2 39.75(3) . 2_665
O1 W1 Cs2 48.0(3) . .
O3 W1 Cs2 148.5(2) . .
O2 W1 Cs2 99.8(2) . .
O4 W1 Cs2 92.5(2) . .
O2 W1 Cs2 53.02(19) 3_565 .
O5 W1 Cs2 136.74(15) . .
Cs5 W1 Cs2 39.72(4) . .
Cs2 W1 Cs2 70.20(6) 2_665 .
O6 W2 O7 103.2(4) . .
O6 W2 O8 101.9(3) . .
O7 W2 O8 93.3(3) . .
O6 W2 O9 98.9(3) . .
O7 W2 O9 89.5(3) . .
O8 W2 O9 157.8(3) . .
O6 W2 O3 97.4(3) . .
O7 W2 O3 159.3(3) . .
O8 W2 O3 84.3(3) . .
O9 W2 O3 85.4(3) . .
O6 W2 O5 168.6(3) . .
O7 W2 O5 86.9(3) . .
O8 W2 O5 71.7(2) . .
O9 W2 O5 86.4(2) . .
O3 W2 O5 72.8(3) . .
O6 W2 Cs1 46.7(3) . 2_665
O7 W2 Cs1 95.26(18) . 2_665
O8 W2 Cs1 148.6(2) . 2_665
O9 W2 Cs1 52.57(19) . 2_665
O3 W2 Cs1 97.46(18) . 2_665
O5 W2 Cs1 138.83(13) . 2_665
O12 W3 O10 102.4(3) . .
O12 W3 O8 101.4(3) . .
O10 W3 O8 93.5(3) . .
O12 W3 O9 99.1(3) . 3_565
O10 W3 O9 89.5(3) . 3_565
O8 W3 O9 158.1(3) . 3_565
O12 W3 O4 98.3(3) . .
O10 W3 O4 159.1(3) . .
O8 W3 O4 84.5(3) . .
O9 W3 O4 85.0(3) 3_565 .
O12 W3 O5 169.8(3) . .
O10 W3 O5 86.0(3) . .
O8 W3 O5 72.1(3) . .
O9 W3 O5 86.6(2) 3_565 .
O4 W3 O5 73.6(2) . .
O12 W3 Cs1 46.3(2) . .
O10 W3 Cs1 96.49(19) . .
O8 W3 Cs1 147.6(2) . .
O9 W3 Cs1 52.92(17) 3_565 .
O4 W3 Cs1 96.16(18) . .
O5 W3 Cs1 139.28(16) . .
O11 Mo O7 106.2(3) . 3_565
O11 Mo O10 101.0(3) . .
O7 Mo O10 77.1(3) 3_565 .
O11 Mo S1 103.5(3) . .
O7 Mo S1 146.9(2) 3_565 .
O10 Mo S1 83.1(2) . .
O11 Mo S2 106.2(3) . .
O7 Mo S2 84.1(2) 3_565 .
O10 Mo S2 150.3(2) . .
S1 Mo S2 101.55(11) . .
O11 Mo Mo 101.8(3) . 4_556
O7 Mo Mo 132.94(18) 3_565 4_556
O10 Mo Mo 132.96(18) . 4_556
S1 Mo Mo 51.76(7) . 4_556
S2 Mo Mo 51.83(7) . 4_556
O11 Mo Cs4 46.1(3) . .
O7 Mo Cs4 134.72(18) 3_565 .
O10 Mo Cs4 75.9(2) . .
S1 Mo Cs4 62.63(12) . .
S2 Mo Cs4 132.46(10) . .
Mo Mo Cs4 91.63(5) 4_556 .
O11 Mo Cs3 43.8(3) . .
O7 Mo Cs3 106.5(2) 3_565 .
O10 Mo Cs3 144.76(18) . .
S1 Mo Cs3 104.94(8) . .
S2 Mo Cs3 62.85(9) . .
Mo Mo Cs3 70.394(15) 4_556 .
Cs4 Mo Cs3 77.79(6) . .
O5 As O5 99.1(3) 2_665 .
O5 As O5 99.1(3) 2_665 3_565
O5 As O5 99.1(3) . 3_565
Mo S1 Mo 76.48(14) . 4_556
Mo S1 Cs4 114.26(13) . 4_556
Mo S1 Cs4 84.32(10) 4_556 4_556
Mo S1 Cs4 84.32(10) . .
Mo S1 Cs4 114.26(13) 4_556 .
Cs4 S1 Cs4 48.65(12) 4_556 .
Mo S2 Mo 76.34(14) . 4_556
Mo S2 Cs3 84.43(12) . .
Mo S2 Cs3 84.43(12) 4_556 .
W1 O1 Cs2 108.9(4) . .
W1 O1 Cs2 108.0(3) . 2_665
Cs2 O1 Cs2 93.7(2) . 2_665
W1 O1 Cs5 98.7(4) . .
Cs2 O1 Cs5 49.75(14) . .
Cs2 O1 Cs5 49.61(13) 2_665 .
W1 O2 W1 152.5(5) . 2_665
W1 O2 Cs2 100.2(3) . 2_665
W1 O2 Cs2 100.1(3) 2_665 2_665
W1 O2 Cs5 90.2(2) . .
W1 O2 Cs5 90.0(3) 2_665 .
Cs2 O2 Cs5 47.68(9) 2_665 .
W1 O3 W2 121.0(4) . .
W1 O4 W3 119.7(4) . .
As O5 W3 118.2(3) . .
As O5 W2 118.0(3) . .
W3 O5 W2 93.3(2) . .
As O5 W1 132.6(3) . .
W3 O5 W1 93.0(2) . .
W2 O5 W1 92.5(2) . .
W2 O6 Cs1 110.8(4) . 2_665
W2 O7 Mo 138.3(3) . 2_665
W2 O8 W3 122.6(4) . .
W2 O9 W3 143.0(4) . 2_665
W2 O9 Cs1 100.2(3) . 2_665
W3 O9 Cs1 99.48(19) 2_665 2_665
W3 O10 Mo 137.2(3) . .
Mo O11 Cs3 115.1(4) . .
Mo O11 Cs4 112.0(3) . .
Cs3 O11 Cs4 109.0(2) . .
Mo O11 Cs1 130.3(3) . .
Cs3 O11 Cs1 99.84(17) . .
Cs4 O11 Cs1 86.3(2) . .
W3 O12 Li 157(3) . .
W3 O12 Cs1 110.2(3) . .
Li O12 Cs1 90(3) . .
W3 O12 Cs4 126.4(4) . .
Li O12 Cs4 62(3) . .
Cs1 O12 Cs4 90.08(18) . .
O12 Cs1 O12 60.7(3) 11_675 .
O12 Cs1 O6 155.9(2) 11_675 3_565
O12 Cs1 O6 97.5(2) . 3_565
O12 Cs1 O6 97.5(2) 11_675 10_565
O12 Cs1 O6 155.9(2) . 10_565
O6 Cs1 O6 101.6(4) 3_565 10_565
O12 Cs1 O9 111.35(18) 11_675 3_565
O12 Cs1 O9 51.06(18) . 3_565
O6 Cs1 O9 49.5(2) 3_565 3_565
O6 Cs1 O9 150.8(2) 10_565 3_565
O12 Cs1 O9 51.06(18) 11_675 10_565
O12 Cs1 O9 111.35(18) . 10_565
O6 Cs1 O9 150.8(2) 3_565 10_565
O6 Cs1 O9 49.5(2) 10_565 10_565
O9 Cs1 O9 158.6(2) 3_565 10_565
O12 Cs1 O11 63.7(2) 11_675 11_675
O12 Cs1 O11 91.7(2) . 11_675
O6 Cs1 O11 110.52(18) 3_565 11_675
O6 Cs1 O11 67.9(2) 10_565 11_675
O9 Cs1 O11 120.88(17) 3_565 11_675
O9 Cs1 O11 65.96(16) 10_565 11_675
O12 Cs1 O11 91.7(2) 11_675 .
O12 Cs1 O11 63.7(2) . .
O6 Cs1 O11 67.9(2) 3_565 .
O6 Cs1 O11 110.52(18) 10_565 .
O9 Cs1 O11 65.95(16) 3_565 .
O9 Cs1 O11 120.88(17) 10_565 .
O11 Cs1 O11 55.9(2) 11_675 .
O12 Cs1 O1W 108.7(7) 11_675 3_565
O12 Cs1 O1W 77.4(8) . 3_565
O6 Cs1 O1W 73.0(6) 3_565 3_565
O6 Cs1 O1W 122.2(8) 10_565 3_565
O9 Cs1 O1W 52.9(6) 3_565 3_565
O9 Cs1 O1W 116.3(6) 10_565 3_565
O11 Cs1 O1W 169.0(8) 11_675 3_565
O11 Cs1 O1W 118.8(6) . 3_565
O12 Cs1 O1W 77.4(8) 11_675 10_565
O12 Cs1 O1W 108.7(7) . 10_565
O6 Cs1 O1W 122.2(8) 3_565 10_565
O6 Cs1 O1W 73.0(6) 10_565 10_565
O9 Cs1 O1W 116.3(6) 3_565 10_565
O9 Cs1 O1W 52.9(6) 10_565 10_565
O11 Cs1 O1W 118.8(6) 11_675 10_565
O11 Cs1 O1W 169.0(8) . 10_565
O1W Cs1 O1W 64.4(12) 3_565 10_565
O12 Cs1 Li 30.5(2) 11_675 .
O12 Cs1 Li 30.5(2) . .
O6 Cs1 Li 127.9(3) 3_565 .
O6 Cs1 Li 127.9(3) 10_565 .
O9 Cs1 Li 80.8(2) 3_565 .
O9 Cs1 Li 80.83(19) 10_565 .
O11 Cs1 Li 79.2(13) 11_675 .
O11 Cs1 Li 79.2(13) . .
O1W Cs1 Li 90.5(15) 3_565 .
O1W Cs1 Li 90.5(15) 10_565 .
O12 Cs1 W3 23.52(14) 11_675 11_675
O12 Cs1 W3 84.14(14) . 11_675
O6 Cs1 W3 170.97(15) 3_565 11_675
O6 Cs1 W3 74.81(17) 10_565 11_675
O9 Cs1 W3 134.32(11) 3_565 11_675
O9 Cs1 W3 27.60(11) 10_565 11_675
O11 Cs1 W3 60.50(11) 11_675 11_675
O11 Cs1 W3 105.26(15) . 11_675
O1W Cs1 W3 116.0(6) 3_565 11_675
O1W Cs1 W3 65.1(7) 10_565 11_675
Li Cs1 W3 53.76(2) . 11_675
Cs5 Cs2 O1 65.65(15) . .
Cs5 Cs2 O1 65.65(15) . 4
O1 Cs2 O1 63.9(3) . 4
Cs5 Cs2 O1 65.38(18) . 6_565
O1 Cs2 O1 131.0(3) . 6_565
O1 Cs2 O1 95.7(3) 4 6_565
Cs5 Cs2 O1 65.38(18) . 3_565
O1 Cs2 O1 95.7(3) . 3_565
O1 Cs2 O1 131.0(3) 4 3_565
O1 Cs2 O1 63.5(2) 6_565 3_565
Cs5 Cs2 O2 67.60(17) . 6_565
O1 Cs2 O2 109.4(2) . 6_565
O1 Cs2 O2 49.8(2) 4 6_565
O1 Cs2 O2 49.8(2) 6_565 6_565
O1 Cs2 O2 109.1(2) 3_565 6_565
Cs5 Cs2 O2 67.60(17) . 3_565
O1 Cs2 O2 49.8(2) . 3_565
O1 Cs2 O2 109.4(2) 4 3_565
O1 Cs2 O2 109.1(2) 6_565 3_565
O1 Cs2 O2 49.8(2) 3_565 3_565
O2 Cs2 O2 135.2(3) 6_565 3_565
Cs5 Cs2 O1W 124.8(6) . 3_565
O1 Cs2 O1W 79.5(8) . 3_565
O1 Cs2 O1W 133.3(7) 4 3_565
O1 Cs2 O1W 130.8(7) 6_565 3_565
O1 Cs2 O1W 77.9(6) 3_565 3_565
O2 Cs2 O1W 167.5(7) 6_565 3_565
O2 Cs2 O1W 57.2(7) 3_565 3_565
Cs5 Cs2 O1W 124.8(6) . 6_565
O1 Cs2 O1W 133.3(7) . 6_565
O1 Cs2 O1W 79.5(8) 4 6_565
O1 Cs2 O1W 77.9(6) 6_565 6_565
O1 Cs2 O1W 130.8(7) 3_565 6_565
O2 Cs2 O1W 57.2(7) 6_565 6_565
O2 Cs2 O1W 167.5(7) 3_565 6_565
O1W Cs2 O1W 110.3(13) 3_565 6_565
Cs5 Cs2 W1 66.00(5) . 6_565
O1 Cs2 W1 125.74(14) . 6_565
O1 Cs2 W1 74.90(15) 4 6_565
O1 Cs2 W1 23.25(13) 6_565 6_565
O1 Cs2 W1 85.48(14) 3_565 6_565
O2 Cs2 W1 26.71(15) 6_565 6_565
O2 Cs2 W1 125.65(16) 3_565 6_565
O1W Cs2 W1 151.4(8) 3_565 6_565
O1W Cs2 W1 64.4(5) 6_565 6_565
Cs5 Cs2 W1 66.00(5) . 3_565
O1 Cs2 W1 74.90(15) . 3_565
O1 Cs2 W1 125.75(14) 4 3_565
O1 Cs2 W1 85.48(14) 6_565 3_565
O1 Cs2 W1 23.25(13) 3_565 3_565
O2 Cs2 W1 125.65(16) 6_565 3_565
O2 Cs2 W1 26.71(15) 3_565 3_565
O1W Cs2 W1 64.4(5) 3_565 3_565
O1W Cs2 W1 151.4(8) 6_565 3_565
W1 Cs2 W1 105.93(8) 6_565 3_565
Cs5 Cs2 W1 65.92(4) . 4
O1 Cs2 W1 85.62(14) . 4
O1 Cs2 W1 23.08(14) 4 4
O1 Cs2 W1 74.95(14) 6_565 4
O1 Cs2 W1 125.40(16) 3_565 4
O2 Cs2 W1 26.84(17) 6_565 4
O2 Cs2 W1 125.6(2) 3_565 4
O1W Cs2 W1 153.7(7) 3_565 4
O1W Cs2 W1 65.7(7) 6_565 4
W1 Cs2 W1 52.79(2) 6_565 4
W1 Cs2 W1 131.93(7) 3_565 4
O11 Cs3 O11 93.7(3) . 8_676
O11 Cs3 O11 58.0(3) . 11_675
O11 Cs3 O11 66.1(3) 8_676 11_675
O11 Cs3 O11 66.1(3) . 4_556
O11 Cs3 O11 58.0(3) 8_676 4_556
O11 Cs3 O11 93.7(3) 11_675 4_556
O11 Cs3 S2 53.60(14) . .
O11 Cs3 S2 111.24(17) 8_676 .
O11 Cs3 S2 111.24(17) 11_675 .
O11 Cs3 S2 53.60(14) 4_556 .
O11 Cs3 S2 111.24(17) . 8_676
O11 Cs3 S2 53.60(15) 8_676 8_676
O11 Cs3 S2 53.60(15) 11_675 8_676
O11 Cs3 S2 111.24(17) 4_556 8_676
S2 Cs3 S2 160.55(17) . 8_676
O11 Cs3 Mo 99.64(17) . 8_676
O11 Cs3 Mo 21.08(13) 8_676 8_676
O11 Cs3 Mo 55.44(13) 11_675 8_676
O11 Cs3 Mo 78.56(15) 4_556 8_676
S2 Cs3 Mo 130.71(10) . 8_676
S2 Cs3 Mo 32.71(5) 8_676 8_676
O11 Cs3 Mo 78.56(15) . 11_675
O11 Cs3 Mo 55.44(13) 8_676 11_675
O11 Cs3 Mo 21.08(13) 11_675 11_675
O11 Cs3 Mo 99.64(17) 4_556 11_675
S2 Cs3 Mo 130.71(10) . 11_675
S2 Cs3 Mo 32.71(5) 8_676 11_675
Mo Cs3 Mo 39.21(3) 8_676 11_675
O11 Cs3 Mo 21.08(13) . .
O11 Cs3 Mo 99.64(18) 8_676 .
O11 Cs3 Mo 78.56(15) 11_675 .
O11 Cs3 Mo 55.44(13) 4_556 .
S2 Cs3 Mo 32.71(5) . .
S2 Cs3 Mo 130.71(10) 8_676 .
Mo Cs3 Mo 111.93(8) 8_676 .
Mo Cs3 Mo 98.53(7) 11_675 .
O11 Cs3 Mo 55.44(13) . 4_556
O11 Cs3 Mo 78.56(15) 8_676 4_556
O11 Cs3 Mo 99.64(18) 11_675 4_556
O11 Cs3 Mo 21.08(13) 4_556 4_556
S2 Cs3 Mo 32.71(5) . 4_556
S2 Cs3 Mo 130.71(10) 8_676 4_556
Mo Cs3 Mo 98.53(7) 8_676 4_556
Mo Cs3 Mo 111.93(8) 11_675 4_556
Mo Cs3 Mo 39.21(3) . 4_556
O11 Cs3 Cs1 40.90(12) . .
O11 Cs3 Cs1 105.09(15) 8_676 .
O11 Cs3 Cs1 40.90(12) 11_675 .
O11 Cs3 Cs1 105.09(15) 4_556 .
S2 Cs3 Cs1 86.49(3) . .
S2 Cs3 Cs1 86.49(3) 8_676 .
Mo Cs3 Cs1 96.32(5) 8_676 .
Mo Cs3 Cs1 58.97(3) 11_675 .
Mo Cs3 Cs1 58.97(3) . .
Mo Cs3 Cs1 96.32(5) 4_556 .
O11 Cs3 Cs1 105.09(15) . 4_556
O11 Cs3 Cs1 40.90(12) 8_676 4_556
O11 Cs3 Cs1 105.09(15) 11_675 4_556
O11 Cs3 Cs1 40.90(12) 4_556 4_556
S2 Cs3 Cs1 86.49(3) . 4_556
S2 Cs3 Cs1 86.49(3) 8_676 4_556
Mo Cs3 Cs1 58.97(3) 8_676 4_556
Mo Cs3 Cs1 96.32(5) 11_675 4_556
Mo Cs3 Cs1 96.32(5) . 4_556
Mo Cs3 Cs1 58.97(3) 4_556 4_556
Cs1 Cs3 Cs1 137.53(8) . 4_556
Li Cs4 Cs4 172(2) . 4_556
Li Cs4 O12 34.6(11) . .
Cs4 Cs4 O12 148.78(14) 4_556 .
Li Cs4 O12 34.6(11) . 11_675
Cs4 Cs4 O12 148.78(14) 4_556 11_675
O12 Cs4 O12 58.7(2) . 11_675
Li Cs4 O11 93.2(19) . 11_675
Cs4 Cs4 O11 93.97(15) 4_556 11_675
O12 Cs4 O11 91.72(19) . 11_675
O12 Cs4 O11 63.7(2) 11_675 11_675
Li Cs4 O11 93.2(19) . .
Cs4 Cs4 O11 93.96(15) 4_556 .
O12 Cs4 O11 63.7(2) . .
O12 Cs4 O11 91.72(19) 11_675 .
O11 Cs4 O11 57.6(2) 11_675 .
Li Cs4 O2W 81.7(13) . .
Cs4 Cs4 O2W 93.4(3) 4_556 .
O12 Cs4 O2W 70.4(3) . .
O12 Cs4 O2W 116.0(3) 11_675 .
O11 Cs4 O2W 155.5(4) 11_675 .
O11 Cs4 O2W 98.6(3) . .
Li Cs4 O2W 81.7(13) . 11_675
Cs4 Cs4 O2W 93.4(3) 4_556 11_675
O12 Cs4 O2W 116.0(3) . 11_675
O12 Cs4 O2W 70.4(3) 11_675 11_675
O11 Cs4 O2W 98.6(3) 11_675 11_675
O11 Cs4 O2W 155.5(4) . 11_675
O2W Cs4 O2W 104.3(7) . 11_675
Li Cs4 S1 116.2(4) . .
Cs4 Cs4 S1 65.68(6) 4_556 .
O12 Cs4 S1 83.16(13) . .
O12 Cs4 S1 138.03(15) 11_675 .
O11 Cs4 S1 104.17(16) 11_675 .
O11 Cs4 S1 52.91(13) . .
O2W Cs4 S1 58.3(3) . .
O2W Cs4 S1 149.8(3) 11_675 .
Li Cs4 S1 116.2(4) . 8_676
Cs4 Cs4 S1 65.68(6) 4_556 8_676
O12 Cs4 S1 138.03(15) . 8_676
O12 Cs4 S1 83.16(13) 11_675 8_676
O11 Cs4 S1 52.91(13) 11_675 8_676
O11 Cs4 S1 104.17(16) . 8_676
O2W Cs4 S1 149.8(3) . 8_676
O2W Cs4 S1 58.3(3) 11_675 8_676
S1 Cs4 S1 123.21(12) . 8_676
Li Cs4 Mo 96.8(14) . 11_675
Cs4 Cs4 Mo 88.38(5) 4_556 11_675
O12 Cs4 Mo 106.96(14) . 11_675
O12 Cs4 Mo 62.65(14) 11_675 11_675
O11 Cs4 Mo 21.85(11) 11_675 11_675
O11 Cs4 Mo 79.05(13) . 11_675
O2W Cs4 Mo 177.1(3) . 11_675
O2W Cs4 Mo 77.8(3) 11_675 11_675
S1 Cs4 Mo 120.63(11) . 11_675
S1 Cs4 Mo 33.05(6) 8_676 11_675
Li Cs4 Mo 96.8(13) . .
Cs4 Cs4 Mo 88.37(5) 4_556 .
O12 Cs4 Mo 62.65(14) . .
O12 Cs4 Mo 106.96(14) 11_675 .
O11 Cs4 Mo 79.05(13) 11_675 .
O11 Cs4 Mo 21.85(11) . .
O2W Cs4 Mo 77.8(3) . .
O2W Cs4 Mo 177.1(3) 11_675 .
S1 Cs4 Mo 33.05(6) . .
S1 Cs4 Mo 120.63(11) 8_676 .
Mo Cs4 Mo 99.99(8) 11_675 .
Cs2 Cs5 Cs2 120.0 . 2_665
Cs2 Cs5 Cs2 120.000(1) . 3_565
Cs2 Cs5 Cs2 120.0 2_665 3_565
Cs2 Cs5 O1 64.60(13) . .
Cs2 Cs5 O1 65.01(14) 2_665 .
Cs2 Cs5 O1 148.36(13) 3_565 .
Cs2 Cs5 O1 148.36(13) . 5_665
Cs2 Cs5 O1 64.60(13) 2_665 5_665
Cs2 Cs5 O1 65.01(14) 3_565 5_665
O1 Cs5 O1 129.61(7) . 5_665
Cs2 Cs5 O1 148.36(13) . 2_665
Cs2 Cs5 O1 64.60(13) 2_665 2_665
Cs2 Cs5 O1 65.01(14) 3_565 2_665
O1 Cs5 O1 95.00(17) . 2_665
O1 Cs5 O1 63.3(3) 5_665 2_665
Cs2 Cs5 O1 65.01(14) . 3_565
Cs2 Cs5 O1 148.36(13) 2_665 3_565
Cs2 Cs5 O1 64.60(13) 3_565 3_565
O1 Cs5 O1 95.00(17) . 3_565
O1 Cs5 O1 129.61(7) 5_665 3_565
O1 Cs5 O1 95.00(17) 2_665 3_565
Cs2 Cs5 O1 65.01(14) . 6_565
Cs2 Cs5 O1 148.36(13) 2_665 6_565
Cs2 Cs5 O1 64.60(13) 3_565 6_565
O1 Cs5 O1 129.61(7) . 6_565
O1 Cs5 O1 95.00(17) 5_665 6_565
O1 Cs5 O1 129.61(7) 2_665 6_565
O1 Cs5 O1 63.3(3) 3_565 6_565
Cs2 Cs5 O1 64.60(13) . 4
Cs2 Cs5 O1 65.01(14) 2_665 4
Cs2 Cs5 O1 148.36(13) 3_565 4
O1 Cs5 O1 63.3(3) . 4
O1 Cs5 O1 95.00(17) 5_665 4
O1 Cs5 O1 129.61(7) 2_665 4
O1 Cs5 O1 129.61(7) 3_565 4
O1 Cs5 O1 95.00(17) 6_565 4
Cs2 Cs5 O2 64.72(16) . 3_565
Cs2 Cs5 O2 102.36(18) 2_665 3_565
Cs2 Cs5 O2 102.30(13) 3_565 3_565
O1 Cs5 O2 48.9(2) . 3_565
O1 Cs5 O2 146.9(2) 5_665 3_565
O1 Cs5 O2 83.6(2) 2_665 3_565
O1 Cs5 O2 49.1(2) 3_565 3_565
O1 Cs5 O2 107.1(2) 6_565 3_565
O1 Cs5 O2 106.96(17) 4 3_565
Cs2 Cs5 O2 64.72(16) . 6_565
Cs2 Cs5 O2 102.36(18) 2_665 6_565
Cs2 Cs5 O2 102.30(13) 3_565 6_565
O1 Cs5 O2 106.96(17) . 6_565
O1 Cs5 O2 83.6(2) 5_665 6_565
O1 Cs5 O2 146.9(2) 2_665 6_565
O1 Cs5 O2 107.1(2) 3_565 6_565
O1 Cs5 O2 49.1(2) 6_565 6_565
O1 Cs5 O2 48.93(19) 4 6_565
O2 Cs5 O2 129.4(3) 3_565 6_565
Cs2 Cs5 O2 102.36(18) . 5_665
Cs2 Cs5 O2 102.30(13) 2_665 5_665
Cs2 Cs5 O2 64.72(15) 3_565 5_665
O1 Cs5 O2 146.9(2) . 5_665
O1 Cs5 O2 49.1(2) 5_665 5_665
O1 Cs5 O2 107.1(2) 2_665 5_665
O1 Cs5 O2 106.96(17) 3_565 5_665
O1 Cs5 O2 48.9(2) 6_565 5_665
O1 Cs5 O2 83.6(2) 4 5_665
O2 Cs5 O2 155.34(14) 3_565 5_665
O2 Cs5 O2 43.4(3) 6_565 5_665
O12 Li O12 118(6) 11_675 .
O12 Li Cs4 83(3) 11_675 .
O12 Li Cs4 83(3) . .
O12 Li Cs1 59(3) 11_675 .
O12 Li Cs1 59(3) . .
Cs4 Li Cs1 87(3) . .
Cs2 O1W Cs1 175.9(15) 2_665 2_665

loop_
_geom_bond_atom_site_label_1
_geom_bond_atom_site_label_2
_geom_bond_distance
_geom_bond_site_symmetry_2
W1 O1 1.731(7) .
W1 O3 1.902(7) .
W1 O2 1.905(9) .
W1 O4 1.914(7) .
W1 O2 1.915(10) 3_565
W1 O5 2.356(6) .
W2 O6 1.686(9) .
W2 O7 1.829(7) .
W2 O8 1.914(6) .
W2 O9 1.918(6) .
W2 O3 1.988(7) .
W2 O5 2.330(7) .
W3 O12 1.750(7) .
W3 O10 1.802(7) .
W3 O8 1.929(6) .
W3 O9 1.933(6) 3_565
W3 O4 1.996(7) .
W3 O5 2.305(5) .
Mo O11 1.694(7) .
Mo O7 2.037(6) 3_565
Mo O10 2.076(7) .
Mo S1 2.313(4) .
Mo S2 2.317(4) .
Mo Mo 2.8634(17) 4_556
As O5 1.786(7) 2_665
As O5 1.786(7) .
As O5 1.786(7) 3_565
S1 Mo 2.313(3) 4_556
S1 Cs4 3.766(5) 4_556
S1 Cs4 3.766(5) .
S2 Mo 2.317(4) 4_556
S2 Cs3 3.815(4) .
O1 Cs2 3.280(9) .
O1 Cs2 3.298(8) 2_665
O1 Cs5 3.308(9) .
O2 W1 1.915(10) 2_665
O2 Cs2 3.389(7) 2_665
O2 Cs5 3.465(7) .
O6 Cs1 3.215(7) 2_665
O7 Mo 2.037(6) 2_665
O9 W3 1.933(6) 2_665
O9 Cs1 3.329(6) 2_665
O11 Cs3 3.263(7) .
O11 Cs4 3.282(10) .
O11 Cs1 3.376(7) .
O12 Li 1.87(6) .
O12 Cs1 3.171(7) .
O12 Cs4 3.267(9) .
Cs1 O12 3.171(7) 11_675
Cs1 O6 3.215(7) 3_565
Cs1 O6 3.215(7) 10_565
Cs1 O9 3.329(6) 3_565
Cs1 O9 3.329(6) 10_565
Cs1 O11 3.376(7) 11_675
Cs1 O1W 3.58(3) 3_565
Cs1 O1W 3.58(3) 10_565
Cs1 Li 3.68(11) .
Cs2 Cs5 2.771(3) .
Cs2 O1 3.280(9) 4
Cs2 O1 3.298(8) 6_565
Cs2 O1 3.298(8) 3_565
Cs2 O2 3.389(7) 6_565
Cs2 O2 3.389(7) 3_565
Cs2 O1W 3.50(4) 3_565
Cs2 O1W 3.50(4) 6_565
Cs3 O11 3.263(7) 8_676
Cs3 O11 3.263(7) 11_675
Cs3 O11 3.263(8) 4_556
Cs3 S2 3.815(4) 8_676
Cs4 Li 2.91(10) .
Cs4 Cs4 3.103(8) 4_556
Cs4 O12 3.267(9) 11_675
Cs4 O11 3.282(10) 11_675
Cs4 O2W 3.499(14) .
Cs4 O2W 3.499(14) 11_675
Cs4 S1 3.767(5) 8_676
Cs5 Cs2 2.771(3) 2_665
Cs5 Cs2 2.771(3) 3_565
Cs5 O1 3.308(9) 5_665
Cs5 O1 3.308(9) 2_665
Cs5 O1 3.308(9) 3_565
Cs5 O1 3.308(9) 6_565
Cs5 O1 3.308(9) 4
Cs5 O2 3.465(7) 3_565
Cs5 O2 3.465(7) 6_565
Cs5 O2 3.465(7) 5_665
Li O12 1.87(6) 11_675
O1W Cs2 3.50(4) 2_665
O1W Cs1 3.58(3) 2_665
